data_1515823
loop_
_publ_author_name
'Casitas, Alicia'
'King, Amanda E.'
'Parella, Teodor'
'Costas, Miquel'
'Stahl, Shannon S.'
'Ribas, Xavi'

_publ_section_title
;
 Direct observation of CuI/CuIII redox steps relevant to Ullmann-type
 coupling reactions
;
_journal_issue 3
_journal_name_full 'Chemical Science'
_journal_page_first 326
_journal_paper_doi 10.1039/c0sc00245c
_journal_volume 1
_journal_year 2010
_chemical_formula_moiety 'C15 H24 Cu I N3, I'
_chemical_formula_sum 'C15 H24 Cu I2 N3'
_chemical_formula_weight 563.71
_chemical_name_systematic
;
?
;
_space_group_IT_number 14
_symmetry_cell_setting monoclinic
_symmetry_space_group_name_Hall '-P 2ybc'
_symmetry_space_group_name_H-M 'P 1 21/c 1'
_atom_sites_solution_hydrogens geom
_atom_sites_solution_primary direct
_atom_sites_solution_secondary difmap
_audit_creation_method SHELXL-97
_cell_angle_alpha 90.00
_cell_angle_beta 99.2740(10)
_cell_angle_gamma 90.00
_cell_formula_units_Z 4
_cell_length_a 7.1650(6)
_cell_length_b 17.7756(14)
_cell_length_c 15.0327(12)
_cell_measurement_reflns_used 5188
_cell_measurement_temperature 300(2)
_cell_measurement_theta_max 27.02
_cell_measurement_theta_min 2.29
_cell_volume 1889.6(3)
_computing_cell_refinement 'Bruker SMART'
_computing_data_collection 'Bruker SMART'
_computing_data_reduction 'Bruker SAINT'
_computing_molecular_graphics 'Bruker SHELXTL'
_computing_publication_material 'Bruker SHELXTL'
_computing_structure_refinement 'Bruker SHELXTL'
_computing_structure_solution 'Bruker SHELXTL'
_diffrn_ambient_temperature 300(2)
_diffrn_measured_fraction_theta_full 0.992
_diffrn_measured_fraction_theta_max 0.992
_diffrn_measurement_device_type ccd
_diffrn_measurement_method 'phi and omega scans'
_diffrn_radiation_monochromator graphite
_diffrn_radiation_source 'fine-focus sealed tube'
_diffrn_radiation_type MoK\a
_diffrn_radiation_wavelength 0.71073
_diffrn_reflns_av_R_equivalents 0.0392
_diffrn_reflns_av_sigmaI/netI 0.0276
_diffrn_reflns_limit_h_max 9
_diffrn_reflns_limit_h_min -9
_diffrn_reflns_limit_k_max 23
_diffrn_reflns_limit_k_min -23
_diffrn_reflns_limit_l_max 20
_diffrn_reflns_limit_l_min -19
_diffrn_reflns_number 29056
_diffrn_reflns_theta_full 28.30
_diffrn_reflns_theta_max 28.30
_diffrn_reflns_theta_min 2.29
_exptl_absorpt_coefficient_mu 4.421
_exptl_absorpt_correction_T_max 1.0
_exptl_absorpt_correction_T_min 0.690579
_exptl_absorpt_correction_type empirical
_exptl_absorpt_process_details 'SADABS v2.10 BRUKER 2001'
_exptl_crystal_colour red
_exptl_crystal_density_diffrn 1.982
_exptl_crystal_density_method 'not measured'
_exptl_crystal_description block
_exptl_crystal_F_000 1080
_exptl_crystal_size_max 0.4
_exptl_crystal_size_mid 0.4
_exptl_crystal_size_min 0.2
_refine_diff_density_max 1.069
_refine_diff_density_min -0.600
_refine_diff_density_rms 0.078
_refine_ls_extinction_method none
_refine_ls_goodness_of_fit_ref 1.056
_refine_ls_hydrogen_treatment mixed
_refine_ls_matrix_type full
_refine_ls_number_parameters 198
_refine_ls_number_reflns 4675
_refine_ls_number_restraints 0
_refine_ls_restrained_S_all 1.056
_refine_ls_R_factor_all 0.0367
_refine_ls_R_factor_gt 0.0259
_refine_ls_shift/su_max 0.001
_refine_ls_shift/su_mean 0.000
_refine_ls_structure_factor_coef Fsqd
_refine_ls_weighting_details 'calc w=1/[\s^2^(Fo^2^)+(0.0286P)^2^+0.5874P] where P=(Fo^2^+2Fc^2^)/3'
_refine_ls_weighting_scheme calc
_refine_ls_wR_factor_gt 0.0615
_refine_ls_wR_factor_ref 0.0644
_reflns_number_gt 3728
_reflns_number_total 4675
_reflns_threshold_expression >2sigma(I)
_cod_data_source_file c0sc00245c.txt
_cod_data_source_block acml3p101
_cod_original_sg_symbol_H-M P21/c
_cod_database_code 1515823

loop_
_symmetry_equiv_pos_as_xyz
'x, y, z'
'-x, y+1/2, -z+1/2'
'-x, -y, -z'
'x, -y-1/2, z-1/2'

loop_
_atom_site_label
_atom_site_type_symbol
_atom_site_fract_x
_atom_site_fract_y
_atom_site_fract_z
_atom_site_U_iso_or_equiv
_atom_site_adp_type
_atom_site_occupancy
_atom_site_symmetry_multiplicity
_atom_site_calc_flag
_atom_site_refinement_flags
I2 I 0.07104(3) 0.726663(11) 0.422868(14) 0.05286(7) Uani 1 1 d .
N3 N 0.3387(4) 0.33140(14) 0.15909(16) 0.0435(6) Uani 1 1 d .
H3 H 0.236(4) 0.3108(15) 0.1494(18) 0.030(7) Uiso 1 1 d .
I1 I 0.68634(3) 0.469002(14) 0.286933(15) 0.05960(8) Uani 1 1 d .
Cu1 Cu 0.30536(4) 0.409104(17) 0.24841(2) 0.03155(8) Uani 1 1 d .
N1 N 0.1812(3) 0.49350(13) 0.30086(17) 0.0400(5) Uani 1 1 d .
H1 H 0.073(5) 0.4812(16) 0.292(2) 0.043(9) Uiso 1 1 d .
C1 C 0.2625(4) 0.47186(16) 0.14439(19) 0.0406(6) Uani 1 1 d .
N2 N 0.3033(3) 0.33727(14) 0.35213(15) 0.0421(5) Uani 1 1 d .
C8 C 0.2372(5) 0.50741(19) 0.3985(2) 0.0526(8) Uani 1 1 d .
H8B H 0.1628 0.5487 0.4162 0.063 Uiso 1 1 calc R
H8A H 0.3692 0.5223 0.4102 0.063 Uiso 1 1 calc R
C2 C 0.2021(4) 0.54408(17) 0.1558(2) 0.0493(7) Uani 1 1 d .
C6 C 0.2954(4) 0.4410(2) 0.0641(2) 0.0498(7) Uani 1 1 d .
C9 C 0.2100(5) 0.4391(2) 0.4549(2) 0.0556(8) Uani 1 1 d .
H9B H 0.2307 0.4536 0.5179 0.067 Uiso 1 1 calc R
H9A H 0.0801 0.4222 0.4397 0.067 Uiso 1 1 calc R
C10 C 0.3395(5) 0.3744(2) 0.4427(2) 0.0542(8) Uani 1 1 d .
H10B H 0.4688 0.3926 0.4533 0.065 Uiso 1 1 calc R
H10A H 0.3281 0.3368 0.4883 0.065 Uiso 1 1 calc R
C7 C 0.1894(5) 0.56504(18) 0.2488(3) 0.0578(8) Uani 1 1 d .
H7B H 0.0767 0.5949 0.2506 0.069 Uiso 1 1 calc R
H7A H 0.2990 0.5944 0.2745 0.069 Uiso 1 1 calc R
C11 C 0.1102(5) 0.30189(18) 0.3389(2) 0.0534(8) Uani 1 1 d .
H11C H 0.1024 0.2671 0.3870 0.080 Uiso 1 1 calc R
H11B H 0.0889 0.2756 0.2824 0.080 Uiso 1 1 calc R
H11A H 0.0161 0.3403 0.3387 0.080 Uiso 1 1 calc R
C3 C 0.1717(5) 0.5893(2) 0.0785(3) 0.0644(10) Uani 1 1 d .
H3A H 0.1321 0.6388 0.0825 0.077 Uiso 1 1 calc R
C12 C 0.4506(5) 0.2775(2) 0.3552(3) 0.0646(10) Uani 1 1 d .
H12B H 0.4419 0.2448 0.4061 0.078 Uiso 1 1 calc R
H12A H 0.5740 0.3012 0.3661 0.078 Uiso 1 1 calc R
C13 C 0.4380(6) 0.2295(2) 0.2716(3) 0.0771(12) Uani 1 1 d .
H13B H 0.3117 0.2085 0.2578 0.093 Uiso 1 1 calc R
H13A H 0.5263 0.1880 0.2837 0.093 Uiso 1 1 calc R
C15 C 0.3704(5) 0.3638(2) 0.0709(2) 0.0622(9) Uani 1 1 d .
H15B H 0.5044 0.3643 0.0675 0.075 Uiso 1 1 calc R
H15A H 0.3063 0.3335 0.0216 0.075 Uiso 1 1 calc R
C5 C 0.2629(5) 0.4879(3) -0.0120(2) 0.0680(11) Uani 1 1 d .
H5A H 0.2833 0.4702 -0.0678 0.082 Uiso 1 1 calc R
C14 C 0.4809(5) 0.2725(2) 0.1896(3) 0.0658(10) Uani 1 1 d .
H14B H 0.6046 0.2957 0.2042 0.079 Uiso 1 1 calc R
H14A H 0.4854 0.2373 0.1406 0.079 Uiso 1 1 calc R
C4 C 0.2001(5) 0.5608(3) -0.0030(3) 0.0736(12) Uani 1 1 d .
H4A H 0.1765 0.5913 -0.0538 0.088 Uiso 1 1 calc R

loop_
_atom_site_aniso_label
_atom_site_aniso_U_11
_atom_site_aniso_U_22
_atom_site_aniso_U_33
_atom_site_aniso_U_23
_atom_site_aniso_U_13
_atom_site_aniso_U_12
I2 0.05755(14) 0.05023(12) 0.05435(13) 0.00166(9) 0.01979(10) 0.00777(9)
N3 0.0443(14) 0.0482(14) 0.0414(13) -0.0086(11) 0.0169(11) -0.0059(11)
I1 0.02805(11) 0.09573(19) 0.05473(14) -0.01012(11) 0.00583(8) -0.00825(10)
Cu1 0.02949(16) 0.03710(17) 0.02905(16) 0.00005(12) 0.00772(12) 0.00042(12)
N1 0.0307(13) 0.0405(13) 0.0507(14) -0.0040(10) 0.0126(10) -0.0034(10)
C1 0.0322(13) 0.0538(17) 0.0353(14) 0.0101(12) 0.0043(11) -0.0104(12)
N2 0.0444(13) 0.0483(13) 0.0339(12) 0.0056(10) 0.0070(10) 0.0045(10)
C8 0.0514(18) 0.0579(19) 0.0513(18) -0.0240(15) 0.0165(14) -0.0060(14)
C2 0.0350(15) 0.0495(17) 0.062(2) 0.0179(15) 0.0032(13) -0.0072(12)
C6 0.0413(16) 0.072(2) 0.0366(15) 0.0055(14) 0.0071(12) -0.0184(15)
C9 0.060(2) 0.076(2) 0.0332(15) -0.0103(15) 0.0149(14) -0.0067(17)
C10 0.0562(19) 0.074(2) 0.0312(15) 0.0051(14) 0.0041(13) 0.0017(16)
C7 0.061(2) 0.0400(16) 0.075(2) 0.0072(16) 0.0186(17) 0.0028(14)
C11 0.060(2) 0.0538(18) 0.0484(18) 0.0048(14) 0.0154(15) -0.0099(15)
C3 0.0427(18) 0.070(2) 0.079(3) 0.036(2) 0.0035(17) -0.0049(15)
C12 0.070(2) 0.061(2) 0.062(2) 0.0212(17) 0.0097(18) 0.0257(18)
C13 0.092(3) 0.054(2) 0.088(3) 0.006(2) 0.023(2) 0.036(2)
C15 0.070(2) 0.080(2) 0.0436(18) -0.0149(16) 0.0293(16) -0.0261(19)
C5 0.050(2) 0.116(3) 0.0359(17) 0.0129(19) 0.0039(14) -0.035(2)
C14 0.061(2) 0.069(2) 0.071(2) -0.0182(18) 0.0209(18) 0.0182(17)
C4 0.0454(19) 0.101(3) 0.069(3) 0.045(2) -0.0069(17) -0.022(2)

loop_
_atom_type_symbol
_atom_type_description
_atom_type_scat_dispersion_real
_atom_type_scat_dispersion_imag
_atom_type_scat_source
C C 0.0033 0.0016 'International Tables Vol C Tables 4.2.6.8 and 6.1.1.4'
H H 0.0000 0.0000 'International Tables Vol C Tables 4.2.6.8 and 6.1.1.4'
N N 0.0061 0.0033 'International Tables Vol C Tables 4.2.6.8 and 6.1.1.4'
Cu Cu 0.3201 1.2651 'International Tables Vol C Tables 4.2.6.8 and 6.1.1.4'
I I -0.4742 1.8119 'International Tables Vol C Tables 4.2.6.8 and 6.1.1.4'

loop_
_geom_angle_atom_site_label_1
_geom_angle_atom_site_label_2
_geom_angle_atom_site_label_3
_geom_angle
C14 N3 C15 110.6(3)
C14 N3 Cu1 116.0(2)
C15 N3 Cu1 112.8(2)
C14 N3 H3 107.1(19)
C15 N3 H3 106(2)
Cu1 N3 H3 103.4(19)
C1 Cu1 N3 82.65(12)
C1 Cu1 N1 81.92(12)
N3 Cu1 N1 156.78(11)
C1 Cu1 N2 170.01(11)
N3 Cu1 N2 95.74(10)
N1 Cu1 N2 96.46(10)
C1 Cu1 I1 88.33(8)
N3 Cu1 I1 100.38(8)
N1 Cu1 I1 96.41(7)
N2 Cu1 I1 101.65(7)
C8 N1 C7 110.4(2)
C8 N1 Cu1 117.15(19)
C7 N1 Cu1 112.22(19)
C8 N1 H1 108(2)
C7 N1 H1 105(2)
Cu1 N1 H1 102(2)
C2 C1 C6 125.5(3)
C2 C1 Cu1 117.2(2)
C6 C1 Cu1 117.3(2)
C12 N2 C10 105.5(2)
C12 N2 C11 109.7(3)
C10 N2 C11 109.0(2)
C12 N2 Cu1 112.44(19)
C10 N2 Cu1 113.70(19)
C11 N2 Cu1 106.47(17)
N1 C8 C9 112.6(2)
N1 C8 H8B 109.1
C9 C8 H8B 109.1
N1 C8 H8A 109.1
C9 C8 H8A 109.1
H8B C8 H8A 107.8
C1 C2 C3 116.3(3)
C1 C2 C7 115.2(3)
C3 C2 C7 128.4(3)
C1 C6 C5 116.6(3)
C1 C6 C15 114.9(3)
C5 C6 C15 128.3(3)
C10 C9 C8 114.0(3)
C10 C9 H9B 108.7
C8 C9 H9B 108.7
C10 C9 H9A 108.7
C8 C9 H9A 108.7
H9B C9 H9A 107.6
N2 C10 C9 115.3(2)
N2 C10 H10B 108.5
C9 C10 H10B 108.5
N2 C10 H10A 108.5
C9 C10 H10A 108.5
H10B C10 H10A 107.5
C2 C7 N1 107.3(3)
C2 C7 H7B 110.3
N1 C7 H7B 110.3
C2 C7 H7A 110.3
N1 C7 H7A 110.3
H7B C7 H7A 108.5
N2 C11 H11C 109.5
N2 C11 H11B 109.5
H11C C11 H11B 109.5
N2 C11 H11A 109.5
H11C C11 H11A 109.5
H11B C11 H11A 109.5
C4 C3 C2 120.3(4)
C4 C3 H3A 119.9
C2 C3 H3A 119.9
N2 C12 C13 115.4(3)
N2 C12 H12B 108.4
C13 C12 H12B 108.4
N2 C12 H12A 108.4
C13 C12 H12A 108.4
H12B C12 H12A 107.5
C12 C13 C14 113.5(3)
C12 C13 H13B 108.9
C14 C13 H13B 108.9
C12 C13 H13A 108.9
C14 C13 H13A 108.9
H13B C13 H13A 107.7
C6 C15 N3 108.3(3)
C6 C15 H15B 110.0
N3 C15 H15B 110.0
C6 C15 H15A 110.0
N3 C15 H15A 110.0
H15B C15 H15A 108.4
C4 C5 C6 119.3(4)
C4 C5 H5A 120.3
C6 C5 H5A 120.3
N3 C14 C13 112.7(3)
N3 C14 H14B 109.0
C13 C14 H14B 109.0
N3 C14 H14A 109.0
C13 C14 H14A 109.0
H14B C14 H14A 107.8
C3 C4 C5 122.0(3)
C3 C4 H4A 119.0
C5 C4 H4A 119.0

loop_
_geom_bond_atom_site_label_1
_geom_bond_atom_site_label_2
_geom_bond_distance
N3 C14 1.482(4)
N3 C15 1.496(4)
N3 Cu1 1.968(2)
N3 H3 0.81(3)
I1 Cu1 2.9001(4)
Cu1 C1 1.905(3)
Cu1 N1 1.972(2)
Cu1 N2 2.017(2)
N1 C8 1.478(4)
N1 C7 1.500(4)
N1 H1 0.79(3)
C1 C2 1.374(4)
C1 C6 1.380(4)
N2 C12 1.493(4)
N2 C10 1.498(4)
N2 C11 1.503(4)
C8 C9 1.512(5)
C8 H8B 0.9700
C8 H8A 0.9700
C2 C3 1.400(4)
C2 C7 1.464(5)
C6 C5 1.403(5)
C6 C15 1.472(5)
C9 C10 1.507(5)
C9 H9B 0.9700
C9 H9A 0.9700
C10 H10B 0.9700
C10 H10A 0.9700
C7 H7B 0.9700
C7 H7A 0.9700
C11 H11C 0.9600
C11 H11B 0.9600
C11 H11A 0.9600
C3 C4 1.371(6)
C3 H3A 0.9300
C12 C13 1.510(6)
C12 H12B 0.9700
C12 H12A 0.9700
C13 C14 1.523(5)
C13 H13B 0.9700
C13 H13A 0.9700
C15 H15B 0.9700
C15 H15A 0.9700
C5 C4 1.386(6)
C5 H5A 0.9300
C14 H14B 0.9700
C14 H14A 0.9700
C4 H4A 0.9300

loop_
_geom_torsion_atom_site_label_1
_geom_torsion_atom_site_label_2
_geom_torsion_atom_site_label_3
_geom_torsion_atom_site_label_4
_geom_torsion
C14 N3 Cu1 C1 145.6(2)
C15 N3 Cu1 C1 16.7(2)
C14 N3 Cu1 N1 -165.7(3)
C15 N3 Cu1 N1 65.4(4)
C14 N3 Cu1 N2 -44.3(2)
C15 N3 Cu1 N2 -173.2(2)
C14 N3 Cu1 I1 58.7(2)
C15 N3 Cu1 I1 -70.2(2)
C1 Cu1 N1 C8 -150.0(2)
N3 Cu1 N1 C8 161.2(2)
N2 Cu1 N1 C8 39.9(2)
I1 Cu1 N1 C8 -62.6(2)
C1 Cu1 N1 C7 -20.7(2)
N3 Cu1 N1 C7 -69.5(3)
N2 Cu1 N1 C7 169.2(2)
I1 Cu1 N1 C7 66.7(2)
N3 Cu1 C1 C2 172.5(2)
N1 Cu1 C1 C2 9.9(2)
N2 Cu1 C1 C2 91.2(7)
I1 Cu1 C1 C2 -86.8(2)
N3 Cu1 C1 C6 -7.7(2)
N1 Cu1 C1 C6 -170.3(2)
N2 Cu1 C1 C6 -89.0(7)
I1 Cu1 C1 C6 93.0(2)
C1 Cu1 N2 C12 122.5(6)
N3 Cu1 N2 C12 42.4(2)
N1 Cu1 N2 C12 -157.4(2)
I1 Cu1 N2 C12 -59.5(2)
C1 Cu1 N2 C10 -117.6(7)
N3 Cu1 N2 C10 162.2(2)
N1 Cu1 N2 C10 -37.6(2)
I1 Cu1 N2 C10 60.33(19)
C1 Cu1 N2 C11 2.4(7)
N3 Cu1 N2 C11 -77.8(2)
N1 Cu1 N2 C11 82.45(19)
I1 Cu1 N2 C11 -179.62(17)
C7 N1 C8 C9 173.4(3)
Cu1 N1 C8 C9 -56.4(3)
C6 C1 C2 C3 0.1(4)
Cu1 C1 C2 C3 179.9(2)
C6 C1 C2 C7 -176.2(3)
Cu1 C1 C2 C7 3.6(3)
C2 C1 C6 C5 -0.3(4)
Cu1 C1 C6 C5 179.9(2)
C2 C1 C6 C15 176.5(3)
Cu1 C1 C6 C15 -3.3(3)
N1 C8 C9 C10 66.9(4)
C12 N2 C10 C9 178.3(3)
C11 N2 C10 C9 -64.0(3)
Cu1 N2 C10 C9 54.6(3)
C8 C9 C10 N2 -67.9(4)
C1 C2 C7 N1 -19.6(4)
C3 C2 C7 N1 164.6(3)
C8 N1 C7 C2 159.5(3)
Cu1 N1 C7 C2 26.8(3)
C1 C2 C3 C4 0.7(5)
C7 C2 C3 C4 176.5(3)
C10 N2 C12 C13 177.6(3)
C11 N2 C12 C13 60.3(4)
Cu1 N2 C12 C13 -57.9(4)
N2 C12 C13 C14 67.3(5)
C1 C6 C15 N3 16.2(4)
C5 C6 C15 N3 -167.4(3)
C14 N3 C15 C6 -153.5(3)
Cu1 N3 C15 C6 -21.9(3)
C1 C6 C5 C4 -0.3(4)
C15 C6 C5 C4 -176.7(3)
C15 N3 C14 C13 -171.4(3)
Cu1 N3 C14 C13 58.6(4)
C12 C13 C14 N3 -65.6(5)
C2 C3 C4 C5 -1.4(5)
C6 C5 C4 C3 1.2(5)
